data_4512514
loop_
_publ_author_name
'Palmer, W. Neil'
'Diao, Tianning'
'Pappas, Iraklis'
'Chirik, Paul J.'

_publ_section_title
;
 High-Activity Cobalt Catalysts for Alkene Hydroboration with
 Electronically Responsive Terpyridine and \a-Diimine Ligands
;
_journal_issue 2
_journal_name_full 'ACS Catalysis'
_journal_page_first 622
_journal_paper_doi 10.1021/cs501639r
_journal_volume 5
_journal_year 2015
_chemical_formula_sum 'C38 H57 Co N2'
_chemical_formula_weight 600.79
_chemical_name_systematic
;
 ?
;
_space_group_crystal_system monoclinic
_space_group_IT_number 15
_space_group_name_Hall '-C 2yc'
_space_group_name_H-M_alt 'C 1 2/c 1'
_symmetry_space_group_name_Hall '-C 2yc'
_symmetry_space_group_name_H-M 'C 1 2/c 1'
_atom_sites_solution_hydrogens geom
_audit_creation_method SHELXL-2014
_cell_angle_alpha 90.000(5)
_cell_angle_beta 104.300(5)
_cell_angle_gamma 90.000(5)
_cell_formula_units_Z 8
_cell_length_a 38.978(5)
_cell_length_b 10.046(5)
_cell_length_c 18.259(5)
_cell_measurement_reflns_used 9973
_cell_measurement_temperature 100(2)
_cell_measurement_theta_max 27.52
_cell_measurement_theta_min 2.59
_cell_volume 6928(4)
_computing_structure_refinement 'SHELXL-2014 (Sheldrick, 2014)'
_diffrn_ambient_temperature 100(2)
_diffrn_measured_fraction_theta_full 0.998
_diffrn_measured_fraction_theta_max 0.995
_diffrn_measurement_device_type 'Bruker APEX-II CCD'
_diffrn_measurement_method 'phi and omega scans'
_diffrn_radiation_type MoK\a
_diffrn_radiation_wavelength 0.71073
_diffrn_reflns_av_R_equivalents 0.0251
_diffrn_reflns_av_unetI/netI 0.0242
_diffrn_reflns_Laue_measured_fraction_full 0.998
_diffrn_reflns_Laue_measured_fraction_max 0.995
_diffrn_reflns_limit_h_max 50
_diffrn_reflns_limit_h_min -50
_diffrn_reflns_limit_k_max 13
_diffrn_reflns_limit_k_min -13
_diffrn_reflns_limit_l_max 23
_diffrn_reflns_limit_l_min -19
_diffrn_reflns_number 30034
_diffrn_reflns_point_group_measured_fraction_full 0.998
_diffrn_reflns_point_group_measured_fraction_max 0.995
_diffrn_reflns_theta_full 25.242
_diffrn_reflns_theta_max 27.544
_diffrn_reflns_theta_min 2.288
_diffrn_source 'fine-focus sealed tube'
_exptl_absorpt_coefficient_mu 0.522
_exptl_absorpt_correction_T_max 0.7456
_exptl_absorpt_correction_T_min 0.6560
_exptl_absorpt_correction_type multi-scan
_exptl_absorpt_process_details 'SADABS v2008/1 (Bruker AXS)'
_exptl_crystal_colour orange
_exptl_crystal_density_diffrn 1.152
_exptl_crystal_description Columnar
_exptl_crystal_F_000 2608
_exptl_crystal_size_max 0.58
_exptl_crystal_size_mid 0.311
_exptl_crystal_size_min 0.096
_refine_diff_density_max 0.648
_refine_diff_density_min -0.614
_refine_diff_density_rms 0.054
_refine_ls_extinction_method none
_refine_ls_goodness_of_fit_ref 1.053
_refine_ls_hydrogen_treatment refxyz
_refine_ls_matrix_type full
_refine_ls_number_parameters 412
_refine_ls_number_reflns 7954
_refine_ls_number_restraints 1
_refine_ls_restrained_S_all 1.054
_refine_ls_R_factor_all 0.0396
_refine_ls_R_factor_gt 0.0327
_refine_ls_shift/su_max 0.002
_refine_ls_shift/su_mean 0.000
_refine_ls_structure_factor_coef Fsqd
_refine_ls_weighting_details 'w=1/[\s^2^(Fo^2^)+(0.0409P)^2^+7.0939P] where P=(Fo^2^+2Fc^2^)/3'
_refine_ls_weighting_scheme calc
_refine_ls_wR_factor_gt 0.0815
_refine_ls_wR_factor_ref 0.0856
_reflns_Friedel_coverage 0.000
_reflns_number_gt 6911
_reflns_number_total 7954
_reflns_threshold_expression 'I > 2\s(I)'
_cod_data_source_file cs501639r_si_002.cif
_cod_data_source_block wnp42
_cod_depositor_comments 'Adding full bibliography for 4512512--4512516.cif.'
_cod_database_code 4512514
_shelx_space_group_comment
;
The symmetry employed for this shelxl refinement is uniquely defined
by the following loop, which should always be used as a source of
symmetry information in preference to the above space-group names.
They are only intended as comments.
;
_shelxl_version_number 2014-3

loop_
_space_group_symop_operation_xyz
'x, y, z'
'-x, y, -z+1/2'
'x+1/2, y+1/2, z'
'-x+1/2, y+1/2, -z+1/2'
'-x, -y, -z'
'x, -y, z-1/2'
'-x+1/2, -y+1/2, -z'
'x+1/2, -y+1/2, z-1/2'

loop_
_atom_site_label
_atom_site_type_symbol
_atom_site_fract_x
_atom_site_fract_y
_atom_site_fract_z
_atom_site_U_iso_or_equiv
_atom_site_adp_type
_atom_site_occupancy
_atom_site_site_symmetry_order
_atom_site_calc_flag
_atom_site_refinement_flags_posn
_atom_site_refinement_flags_adp
Co1 Co 0.86428(2) 0.16652(2) -0.05240(2) 0.01137(6) Uani 1 1 d . .
N1 N 0.85308(3) -0.01057(11) -0.03596(6) 0.0128(2) Uani 1 1 d . .
N2 N 0.85827(3) 0.18696(11) 0.04815(6) 0.0129(2) Uani 1 1 d . .
C10 C 0.82397(4) -0.16551(13) -0.13749(8) 0.0154(3) Uani 1 1 d . .
C31 C 0.90068(4) 0.16892(14) -0.17368(8) 0.0174(3) Uani 1 1 d . .
H31A H 0.89997(4) 0.17008(14) -0.2287(7) 0.021 Uiso 1 1 calc R U
H31B H 0.91392(16) 0.0877(10) -0.1511(3) 0.021 Uiso 1 1 calc R U
C18 C 0.90017(4) 0.33113(14) 0.13556(8) 0.0199(3) Uani 1 1 d . .
C22 C 0.83839(4) 0.40043(13) 0.08712(7) 0.0173(3) Uani 1 1 d . .
C3 C 0.84868(4) 0.07665(13) 0.07830(7) 0.0145(3) Uani 1 1 d . .
C26 C 0.80103(4) 0.37419(14) 0.04024(8) 0.0196(3) Uani 1 1 d . .
H26 H 0.80201(4) 0.3010(14) 0.0075(6) 0.023 Uiso 1 1 calc R U
C17 C 0.86559(4) 0.30659(13) 0.09170(7) 0.0152(3) Uani 1 1 d . .
C33 C 0.90589(4) 0.32133(13) -0.06598(8) 0.0168(3) Uani 1 1 d . .
H33A H 0.91006(6) 0.2413(10) -0.0319(4) 0.020 Uiso 1 1 calc R U
H33B H 0.91928(17) 0.3982(9) -0.0372(4) 0.020 Uiso 1 1 calc R U
C32 C 0.92014(4) 0.29304(14) -0.13591(8) 0.0169(3) Uani 1 1 d . .
H32 H 0.91318(13) 0.3689(13) -0.1715(6) 0.020 Uiso 1 1 calc R U
C14 C 0.78791(4) -0.10099(14) -0.14564(8) 0.0176(3) Uani 1 1 d . .
H14 H 0.79061(6) -0.0280(13) -0.1108(6) 0.021 Uiso 1 1 calc R U
C5 C 0.85455(4) -0.12045(13) -0.08563(7) 0.0142(3) Uani 1 1 d . .
C8 C 0.85930(4) -0.33401(14) -0.17969(9) 0.0224(3) Uani 1 1 d . .
H8 H 0.86081(5) -0.4034(15) -0.2101(7) 0.027 Uiso 1 1 calc R U
C34 C 0.86729(4) 0.35325(13) -0.08687(8) 0.0155(3) Uani 1 1 d D .
H34 H 0.85822(16) 0.4170(11) -0.0631(4) 0.019 Uiso 1 1 calc DR U
C9 C 0.82705(4) -0.27354(14) -0.18402(8) 0.0200(3) Uani 1 1 d . .
H9 H 0.8066(4) -0.3057(6) -0.2191(7) 0.024 Uiso 1 1 calc R U
C6 C 0.88777(4) -0.18057(13) -0.08091(8) 0.0181(3) Uani 1 1 d . .
C2 C 0.84490(4) -0.03503(13) 0.03009(7) 0.0148(3) Uani 1 1 d . .
C36 C 0.96057(4) 0.28023(17) -0.11791(9) 0.0239(3) Uani 1 1 d . .
H36 H 0.96763(15) 0.2169(13) -0.0796(8) 0.029 Uiso 1 1 calc R U
C16 C 0.76128(4) -0.19932(16) -0.12685(9) 0.0233(3) Uani 1 1 d . .
H16A H 0.7388(3) -0.1565(6) -0.1334(6) 0.035 Uiso 1 1 calc R U
H16B H 0.76951(17) -0.2283(9) -0.0756(6) 0.035 Uiso 1 1 calc R U
H16C H 0.7589(2) -0.2746(10) -0.1599(6) 0.035 Uiso 1 1 calc R U
C35 C 0.80764(4) 0.31095(16) -0.17847(9) 0.0234(3) Uani 1 1 d . .
H35A H 0.79400(16) 0.2292(9) -0.1878(6) 0.035 Uiso 1 1 calc R U
H35B H 0.80517(6) 0.3587(11) -0.2257(6) 0.035 Uiso 1 1 calc R U
H35C H 0.79899(13) 0.3660(11) -0.1432(5) 0.035 Uiso 1 1 calc R U
C15 C 0.77363(4) -0.04622(15) -0.22577(8) 0.0208(3) Uani 1 1 d . .
H15A H 0.7517(3) 0.0037(10) -0.22824(18) 0.031 Uiso 1 1 calc R U
H15B H 0.7687(3) -0.1205(8) -0.2620(4) 0.031 Uiso 1 1 calc R U
H15C H 0.7913(2) 0.0133(11) -0.2385(3) 0.031 Uiso 1 1 calc R U
C1 C 0.83255(4) -0.16675(13) 0.05242(8) 0.0215(3) Uani 1 1 d . .
H1A H 0.8371(3) -0.2343(8) 0.0193(5) 0.032 Uiso 1 1 calc R U
H1B H 0.8077(3) -0.1627(4) 0.0491(6) 0.032 Uiso 1 1 calc R U
H1C H 0.8449(3) -0.1871(6) 0.1031(6) 0.032 Uiso 1 1 calc R U
C7 C 0.88931(4) -0.28785(15) -0.12859(9) 0.0224(3) Uani 1 1 d . .
H7 H 0.9111(4) -0.3295(9) -0.12594(10) 0.027 Uiso 1 1 calc R U
C29 C 0.84592(4) 0.27840(13) -0.14564(7) 0.0156(3) Uani 1 1 d . .
C4 C 0.84241(4) 0.06761(14) 0.15608(8) 0.0217(3) Uani 1 1 d . .
H4A H 0.8463(3) 0.1534(9) 0.1801(4) 0.033 Uiso 1 1 calc R U
H4B H 0.8585(3) 0.0039(10) 0.1856(4) 0.033 Uiso 1 1 calc R U
H4C H 0.8184(3) 0.0397(11) 0.15238(9) 0.033 Uiso 1 1 calc R U
C27 C 0.78540(4) 0.49340(15) -0.00915(8) 0.0244(3) Uani 1 1 d . .
H27A H 0.7627(3) 0.4680(4) -0.0430(6) 0.037 Uiso 1 1 calc R U
H27B H 0.8018(2) 0.5213(8) -0.0391(6) 0.037 Uiso 1 1 calc R U
H27C H 0.7817(3) 0.5671(9) 0.0231(4) 0.037 Uiso 1 1 calc R U
C37 C 0.97277(4) 0.2334(2) -0.18703(10) 0.0358(4) Uani 1 1 d . .
H37A H 0.9637(3) 0.1414(12) -0.2011(5) 0.054 Uiso 1 1 calc R U
H37B H 0.9992(3) 0.2331(13) -0.1750(3) 0.054 Uiso 1 1 calc R U
H37C H 0.9634(3) 0.2951(11) -0.2303(6) 0.054 Uiso 1 1 calc R U
C23 C 0.92953(4) 0.22849(17) 0.14395(9) 0.0261(3) Uani 1 1 d . .
H23 H 0.92165(17) 0.1612(14) 0.1071(8) 0.031 Uiso 1 1 calc R U
C11 C 0.92065(4) -0.13324(17) -0.02348(9) 0.0263(3) Uani 1 1 d . .
H11 H 0.91737(8) -0.0416(19) -0.0146(2) 0.032 Uiso 1 1 calc R U
C21 C 0.84628(5) 0.51854(14) 0.12759(8) 0.0232(3) Uani 1 1 d . .
H21 H 0.8283(4) 0.5811(13) 0.12607(9) 0.028 Uiso 1 1 calc R U
C30 C 0.86318(4) 0.16245(14) -0.16392(7) 0.0150(3) Uani 1 1 d D .
H30 H 0.8528(2) 0.0916(13) -0.16920(12) 0.018 Uiso 1 1 calc DR U
C28 C 0.77663(4) 0.33486(16) 0.09093(10) 0.0276(3) Uani 1 1 d . .
H28A H 0.7530(3) 0.3214(11) 0.0603(4) 0.041 Uiso 1 1 calc R U
H28B H 0.7765(2) 0.4046(10) 0.1268(6) 0.041 Uiso 1 1 calc R U
H28C H 0.7851(2) 0.2540(12) 0.1173(6) 0.041 Uiso 1 1 calc R U
C19 C 0.90672(4) 0.45280(16) 0.17365(8) 0.0267(3) Uani 1 1 d . .
H19 H 0.9310(5) 0.4731(4) 0.2040(6) 0.032 Uiso 1 1 calc R U
C25 C 0.93718(5) 0.16279(19) 0.22225(11) 0.0364(4) Uani 1 1 d . .
H25A H 0.9153(3) 0.1249(13) 0.2305(3) 0.055 Uiso 1 1 calc R U
H25B H 0.9464(4) 0.2296(9) 0.2612(5) 0.055 Uiso 1 1 calc R U
H25C H 0.9547(4) 0.0920(13) 0.2250(3) 0.055 Uiso 1 1 calc R U
C20 C 0.88019(5) 0.54522(15) 0.17002(8) 0.0281(4) Uani 1 1 d . .
H20 H 0.88526(12) 0.6281(18) 0.1970(6) 0.034 Uiso 1 1 calc R U
C38 C 0.97863(5) 0.4116(2) -0.09019(11) 0.0384(4) Uani 1 1 d . .
H38A H 0.9722(3) 0.4388(8) -0.0430(7) 0.058 Uiso 1 1 calc R U
H38B H 0.9707(3) 0.4810(10) -0.1294(6) 0.058 Uiso 1 1 calc R U
H38C H 1.0047(3) 0.4006(4) -0.0801(8) 0.058 Uiso 1 1 calc R U
C12 C 0.95468(4) -0.14528(17) -0.05079(10) 0.0312(4) Uani 1 1 d . .
H12A H 0.9740(2) -0.1018(12) -0.0148(6) 0.047 Uiso 1 1 calc R U
H12B H 0.95126(13) -0.1029(12) -0.1000(7) 0.047 Uiso 1 1 calc R U
H12C H 0.9604(2) -0.2388(11) -0.0549(7) 0.047 Uiso 1 1 calc R U
C24 C 0.96402(5) 0.2861(2) 0.13167(10) 0.0416(5) Uani 1 1 d . .
H24A H 0.9814(3) 0.2128(10) 0.1329(8) 0.062 Uiso 1 1 calc R U
H24B H 0.9740(2) 0.3513(14) 0.1725(7) 0.062 Uiso 1 1 calc R U
H24C H 0.95918(10) 0.3316(14) 0.0817(7) 0.062 Uiso 1 1 calc R U
C13 C 0.92523(5) -0.2050(3) 0.05183(11) 0.0493(6) Uani 1 1 d . .
H13A H 0.9464(4) -0.1731(13) 0.0870(6) 0.074 Uiso 1 1 calc R U
H13B H 0.9273(4) -0.2996(14) 0.0444(2) 0.074 Uiso 1 1 calc R U
H13C H 0.9049(4) -0.1878(14) 0.0719(6) 0.074 Uiso 1 1 calc R U

loop_
_atom_site_aniso_label
_atom_site_aniso_U_11
_atom_site_aniso_U_22
_atom_site_aniso_U_33
_atom_site_aniso_U_23
_atom_site_aniso_U_13
_atom_site_aniso_U_12
Co1 0.01329(10) 0.01119(9) 0.00953(9) 0.00111(6) 0.00261(7) -0.00085(6)
N1 0.0138(5) 0.0122(5) 0.0122(5) 0.0001(4) 0.0026(4) 0.0009(4)
N2 0.0145(5) 0.0126(5) 0.0114(5) 0.0002(4) 0.0032(4) -0.0006(4)
C10 0.0183(6) 0.0135(6) 0.0155(6) 0.0006(5) 0.0061(5) -0.0003(5)
C31 0.0187(7) 0.0196(7) 0.0150(6) 0.0008(5) 0.0062(5) 0.0008(5)
C18 0.0230(7) 0.0233(7) 0.0124(6) 0.0019(5) 0.0026(5) -0.0071(6)
C22 0.0263(7) 0.0130(6) 0.0123(6) 0.0017(5) 0.0043(5) -0.0028(5)
C3 0.0165(6) 0.0140(6) 0.0131(6) 0.0026(5) 0.0039(5) 0.0009(5)
C26 0.0234(7) 0.0149(6) 0.0199(7) -0.0020(5) 0.0043(6) 0.0018(6)
C17 0.0209(7) 0.0149(6) 0.0097(6) 0.0006(5) 0.0039(5) -0.0048(5)
C33 0.0199(7) 0.0166(6) 0.0138(6) 0.0017(5) 0.0039(5) -0.0023(5)
C32 0.0164(7) 0.0206(7) 0.0139(6) 0.0028(5) 0.0040(5) -0.0017(5)
C14 0.0169(7) 0.0181(7) 0.0174(7) -0.0032(5) 0.0036(5) -0.0004(5)
C5 0.0188(7) 0.0116(6) 0.0133(6) 0.0020(5) 0.0059(5) 0.0007(5)
C8 0.0319(8) 0.0154(7) 0.0230(7) -0.0044(6) 0.0129(6) 0.0019(6)
C34 0.0202(7) 0.0134(6) 0.0139(6) 0.0020(5) 0.0060(5) 0.0005(5)
C9 0.0250(7) 0.0170(7) 0.0179(7) -0.0030(5) 0.0053(6) -0.0022(6)
C6 0.0191(7) 0.0174(6) 0.0178(7) 0.0023(5) 0.0047(5) 0.0025(5)
C2 0.0161(6) 0.0135(6) 0.0149(6) 0.0030(5) 0.0039(5) 0.0006(5)
C36 0.0173(7) 0.0344(8) 0.0201(7) 0.0038(6) 0.0047(6) -0.0013(6)
C16 0.0205(7) 0.0268(7) 0.0241(8) 0.0012(6) 0.0086(6) -0.0012(6)
C35 0.0204(7) 0.0274(8) 0.0201(7) 0.0012(6) 0.0008(6) 0.0053(6)
C15 0.0170(7) 0.0245(7) 0.0201(7) 0.0002(6) 0.0030(5) -0.0012(6)
C1 0.0342(8) 0.0130(6) 0.0191(7) 0.0017(5) 0.0103(6) -0.0032(6)
C7 0.0248(8) 0.0186(7) 0.0261(8) 0.0018(6) 0.0106(6) 0.0087(6)
C29 0.0177(7) 0.0174(6) 0.0116(6) 0.0041(5) 0.0030(5) 0.0011(5)
C4 0.0332(8) 0.0179(7) 0.0167(7) 0.0011(5) 0.0110(6) -0.0029(6)
C27 0.0290(8) 0.0214(7) 0.0217(7) 0.0002(6) 0.0044(6) 0.0070(6)
C37 0.0204(8) 0.0595(12) 0.0302(9) -0.0006(8) 0.0112(7) 0.0009(8)
C23 0.0202(7) 0.0367(9) 0.0190(7) -0.0010(7) 0.0002(6) -0.0030(7)
C11 0.0188(7) 0.0299(8) 0.0275(8) -0.0039(6) 0.0003(6) 0.0076(6)
C21 0.0410(9) 0.0119(6) 0.0155(7) 0.0008(5) 0.0045(6) -0.0008(6)
C30 0.0171(6) 0.0150(6) 0.0126(6) 0.0011(5) 0.0029(5) -0.0028(5)
C28 0.0284(8) 0.0235(8) 0.0322(9) 0.0019(6) 0.0101(7) -0.0001(6)
C19 0.0334(9) 0.0272(8) 0.0154(7) 0.0013(6) -0.0019(6) -0.0144(7)
C25 0.0307(9) 0.0421(10) 0.0358(10) 0.0154(8) 0.0071(7) 0.0068(8)
C20 0.0494(10) 0.0145(7) 0.0164(7) -0.0006(6) 0.0004(7) -0.0109(7)
C38 0.0231(8) 0.0483(11) 0.0435(11) -0.0046(9) 0.0077(7) -0.0135(8)
C12 0.0194(7) 0.0347(9) 0.0376(9) 0.0004(7) 0.0036(7) 0.0043(7)
C24 0.0218(8) 0.0744(14) 0.0264(9) 0.0107(9) 0.0018(7) -0.0051(9)
C13 0.0293(10) 0.0889(17) 0.0265(9) 0.0102(10) 0.0008(7) 0.0158(10)

loop_
_atom_type_symbol
_atom_type_description
_atom_type_scat_dispersion_real
_atom_type_scat_dispersion_imag
_atom_type_scat_source
C C 0.0033 0.0016 'International Tables Vol C Tables 4.2.6.8 and 6.1.1.4'
H H 0.0000 0.0000 'International Tables Vol C Tables 4.2.6.8 and 6.1.1.4'
N N 0.0061 0.0033 'International Tables Vol C Tables 4.2.6.8 and 6.1.1.4'
Co Co 0.3494 0.9721 'International Tables Vol C Tables 4.2.6.8 and 6.1.1.4'

loop_
_geom_angle_atom_site_label_1
_geom_angle_atom_site_label_2
_geom_angle_atom_site_label_3
_geom_angle
N1 Co1 N2 81.95(5)
N1 Co1 C34 168.34(5)
N2 Co1 C34 103.43(5)
N1 Co1 C29 128.02(5)
N2 Co1 C29 130.25(5)
C34 Co1 C29 40.97(6)
N1 Co1 C30 101.18(5)
N2 Co1 C30 170.58(5)
C34 Co1 C30 71.92(6)
C29 Co1 C30 41.27(6)
N1 Co1 C33 148.89(5)
N2 Co1 C33 106.64(5)
C34 Co1 C33 39.84(5)
C29 Co1 C33 69.25(5)
C30 Co1 C33 75.30(5)
C2 N1 C5 118.72(11)
C2 N1 Co1 115.70(9)
C5 N1 Co1 125.48(9)
C3 N2 C17 120.48(11)
C3 N2 Co1 114.82(9)
C17 N2 Co1 124.56(8)
C9 C10 C5 118.28(13)
C9 C10 C14 119.06(13)
C5 C10 C14 122.65(12)
C30 C31 C32 111.49(11)
C30 C31 H31A 109.3
C32 C31 H31A 109.3
C30 C31 H31B 109.3
C32 C31 H31B 109.3
H31A C31 H31B 108.0
C19 C18 C17 117.85(14)
C19 C18 C23 120.16(14)
C17 C18 C23 121.96(13)
C21 C22 C17 118.42(14)
C21 C22 C26 120.18(13)
C17 C22 C26 121.40(12)
N2 C3 C2 113.61(12)
N2 C3 C4 124.69(12)
C2 C3 C4 121.70(12)
C22 C26 C27 112.50(12)
C22 C26 C28 110.84(12)
C27 C26 C28 109.92(12)
C22 C26 H26 107.8
C27 C26 H26 107.8
C28 C26 H26 107.8
C22 C17 C18 121.19(13)
C22 C17 N2 119.11(12)
C18 C17 N2 119.63(12)
C34 C33 C32 112.03(11)
C34 C33 Co1 58.72(7)
C32 C33 Co1 111.86(9)
C34 C33 H33A 109.2
C32 C33 H33A 109.2
Co1 C33 H33A 53.4
C34 C33 H33B 109.2
C32 C33 H33B 109.2
Co1 C33 H33B 138.6
H33A C33 H33B 107.9
C31 C32 C36 113.36(12)
C31 C32 C33 106.47(11)
C36 C32 C33 113.57(11)
C31 C32 H32 107.7
C36 C32 H32 107.7
C33 C32 H32 107.7
C10 C14 C16 111.36(12)
C10 C14 C15 110.81(11)
C16 C14 C15 109.80(12)
C10 C14 H14 108.3
C16 C14 H14 108.3
C15 C14 H14 108.3
C10 C5 C6 121.14(12)
C10 C5 N1 120.93(12)
C6 C5 N1 117.93(12)
C9 C8 C7 119.82(13)
C9 C8 H8 120.1
C7 C8 H8 120.1
C29 C34 C33 116.79(12)
C29 C34 Co1 70.53(8)
C33 C34 Co1 81.44(8)
C29 C34 H34 121.6
C33 C34 H34 121.6
Co1 C34 H34 117.4
C8 C9 C10 121.26(14)
C8 C9 H9 119.4
C10 C9 H9 119.4
C7 C6 C5 118.18(13)
C7 C6 C11 120.91(13)
C5 C6 C11 120.88(13)
N1 C2 C3 113.77(12)
N1 C2 C1 124.67(12)
C3 C2 C1 121.55(12)
C38 C36 C37 109.19(14)
C38 C36 C32 111.39(14)
C37 C36 C32 111.20(13)
C38 C36 H36 108.3
C37 C36 H36 108.3
C32 C36 H36 108.3
C14 C16 H16A 109.5
C14 C16 H16B 109.5
H16A C16 H16B 109.5
C14 C16 H16C 109.5
H16A C16 H16C 109.5
H16B C16 H16C 109.5
C29 C35 H35A 109.5
C29 C35 H35B 109.5
H35A C35 H35B 109.5
C29 C35 H35C 109.5
H35A C35 H35C 109.5
H35B C35 H35C 109.5
C14 C15 H15A 109.5
C14 C15 H15B 109.5
H15A C15 H15B 109.5
C14 C15 H15C 109.5
H15A C15 H15C 109.5
H15B C15 H15C 109.5
C2 C1 H1A 109.5
C2 C1 H1B 109.5
H1A C1 H1B 109.5
C2 C1 H1C 109.5
H1A C1 H1C 109.5
H1B C1 H1C 109.5
C8 C7 C6 121.32(14)
C8 C7 H7 119.3
C6 C7 H7 119.3
C34 C29 C30 113.05(12)
C34 C29 C35 122.18(13)
C30 C29 C35 124.40(13)
C34 C29 Co1 68.50(8)
C30 C29 Co1 69.68(8)
C35 C29 Co1 124.68(10)
C3 C4 H4A 109.5
C3 C4 H4B 109.5
H4A C4 H4B 109.5
C3 C4 H4C 109.5
H4A C4 H4C 109.5
H4B C4 H4C 109.5
C26 C27 H27A 109.5
C26 C27 H27B 109.5
H27A C27 H27B 109.5
C26 C27 H27C 109.5
H27A C27 H27C 109.5
H27B C27 H27C 109.5
C36 C37 H37A 109.5
C36 C37 H37B 109.5
H37A C37 H37B 109.5
C36 C37 H37C 109.5
H37A C37 H37C 109.5
H37B C37 H37C 109.5
C18 C23 C24 113.32(15)
C18 C23 C25 110.73(13)
C24 C23 C25 108.85(13)
C18 C23 H23 107.9
C24 C23 H23 107.9
C25 C23 H23 107.9
C6 C11 C13 111.47(15)
C6 C11 C12 113.66(13)
C13 C11 C12 109.78(14)
C6 C11 H11 107.2
C13 C11 H11 107.2
C12 C11 H11 107.2
C20 C21 C22 121.20(15)
C20 C21 H21 119.4
C22 C21 H21 119.4
C29 C30 C31 121.11(12)
C29 C30 Co1 69.04(7)
C31 C30 Co1 109.59(9)
C29 C30 H30 119.4
C31 C30 H30 119.4
Co1 C30 H30 91.3
C26 C28 H28A 109.5
C26 C28 H28B 109.5
H28A C28 H28B 109.5
C26 C28 H28C 109.5
H28A C28 H28C 109.5
H28B C28 H28C 109.5
C20 C19 C18 121.46(15)
C20 C19 H19 119.3
C18 C19 H19 119.3
C23 C25 H25A 109.5
C23 C25 H25B 109.5
H25A C25 H25B 109.5
C23 C25 H25C 109.5
H25A C25 H25C 109.5
H25B C25 H25C 109.5
C19 C20 C21 119.86(14)
C19 C20 H20 120.1
C21 C20 H20 120.1
C36 C38 H38A 109.5
C36 C38 H38B 109.5
H38A C38 H38B 109.5
C36 C38 H38C 109.5
H38A C38 H38C 109.5
H38B C38 H38C 109.5
C11 C12 H12A 109.5
C11 C12 H12B 109.5
H12A C12 H12B 109.5
C11 C12 H12C 109.5
H12A C12 H12C 109.5
H12B C12 H12C 109.5
C23 C24 H24A 109.5
C23 C24 H24B 109.5
H24A C24 H24B 109.5
C23 C24 H24C 109.5
H24A C24 H24C 109.5
H24B C24 H24C 109.5
C11 C13 H13A 109.5
C11 C13 H13B 109.5
H13A C13 H13B 109.5
C11 C13 H13C 109.5
H13A C13 H13C 109.5
H13B C13 H13C 109.5

loop_
_geom_bond_atom_site_label_1
_geom_bond_atom_site_label_2
_geom_bond_distance
Co1 N1 1.8736(14)
Co1 N2 1.9184(12)
Co1 C34 1.9913(16)
Co1 C29 2.0179(14)
Co1 C30 2.0264(14)
Co1 C33 2.3042(15)
N1 C2 1.3440(17)
N1 C5 1.4387(17)
N2 C3 1.3313(17)
N2 C17 1.4304(17)
C10 C9 1.4016(19)
C10 C5 1.4016(19)
C10 C14 1.5214(19)
C31 C30 1.5169(19)
C31 C32 1.532(2)
C31 H31A 0.998(12)
C31 H31B 0.998(12)
C18 C19 1.398(2)
C18 C17 1.409(2)
C18 C23 1.520(2)
C22 C21 1.391(2)
C22 C17 1.406(2)
C22 C26 1.519(2)
C3 C2 1.4111(19)
C3 C4 1.5022(19)
C26 C27 1.532(2)
C26 C28 1.534(2)
C26 H26 0.954(18)
C33 C34 1.4928(19)
C33 C32 1.5395(19)
C33 H33A 1.005(12)
C33 H33B 1.005(12)
C32 C36 1.533(2)
C32 H32 0.995(17)
C14 C16 1.532(2)
C14 C15 1.533(2)
C14 H14 0.960(17)
C5 C6 1.4121(19)
C8 C9 1.381(2)
C8 C7 1.384(2)
C8 H8 0.902(19)
C34 C29 1.4033(19)
C34 H34 0.895(15)
C9 H9 0.947(18)
C6 C7 1.396(2)
C6 C11 1.518(2)
C2 C1 1.4986(19)
C36 C38 1.522(2)
C36 C37 1.529(2)
C36 H36 0.936(19)
C16 H16A 0.957(10)
C16 H16B 0.957(10)
C16 H16C 0.957(10)
C35 C29 1.500(2)
C35 H35A 0.970(11)
C35 H35B 0.970(11)
C35 H35C 0.970(11)
C15 H15A 0.984(10)
C15 H15B 0.984(10)
C15 H15C 0.984(10)
C1 H1A 0.955(10)
C1 H1B 0.955(10)
C1 H1C 0.955(10)
C7 H7 0.938(19)
C29 C30 1.425(2)
C4 H4A 0.962(10)
C4 H4B 0.962(10)
C4 H4C 0.962(10)
C27 H27A 0.979(11)
C27 H27B 0.979(11)
C27 H27C 0.979(11)
C37 H37A 1.000(12)
C37 H37B 1.000(12)
C37 H37C 1.000(12)
C23 C24 1.530(2)
C23 C25 1.536(2)
C23 H23 0.949(19)
C11 C13 1.524(3)
C11 C12 1.533(2)
C11 H11 0.949(19)
C21 C20 1.383(2)
C21 H21 0.936(19)
C30 H30 0.813(15)
C28 H28A 0.961(11)
C28 H28B 0.961(11)
C28 H28C 0.961(11)
C19 C20 1.379(3)
C19 H19 0.993(19)
C25 H25A 0.979(13)
C25 H25B 0.979(13)
C25 H25C 0.979(13)
C20 H20 0.96(2)
C38 H38A 0.993(12)
C38 H38B 0.993(12)
C38 H38C 0.993(12)
C12 H12A 0.973(12)
C12 H12B 0.973(12)
C12 H12C 0.973(12)
C24 H24A 0.996(13)
C24 H24B 0.996(13)
C24 H24C 0.996(13)
C13 H13A 0.966(14)
C13 H13B 0.966(14)
C13 H13C 0.966(14)

loop_
_geom_torsion_atom_site_label_1
_geom_torsion_atom_site_label_2
_geom_torsion_atom_site_label_3
_geom_torsion_atom_site_label_4
_geom_torsion
N2 Co1 N1 C2 3.49(9)
C34 Co1 N1 C2 -114.9(3)
C29 Co1 N1 C2 -132.38(10)
C30 Co1 N1 C2 -167.50(10)
C33 Co1 N1 C2 112.46(11)
N2 Co1 N1 C5 -172.81(11)
C34 Co1 N1 C5 68.8(3)
C29 Co1 N1 C5 51.32(13)
C30 Co1 N1 C5 16.20(11)
C33 Co1 N1 C5 -63.83(15)
C17 N2 C3 C2 -175.67(12)
Co1 N2 C3 C2 0.24(15)
C17 N2 C3 C4 4.0(2)
Co1 N2 C3 C4 179.93(11)
C21 C22 C26 C27 47.20(18)
C17 C22 C26 C27 -133.66(13)
C21 C22 C26 C28 -76.32(16)
C17 C22 C26 C28 102.82(15)
C21 C22 C17 C18 -0.5(2)
C26 C22 C17 C18 -179.70(12)
C21 C22 C17 N2 -177.59(12)
C26 C22 C17 N2 3.25(19)
C19 C18 C17 C22 -0.9(2)
C23 C18 C17 C22 177.29(13)
C19 C18 C17 N2 176.18(12)
C23 C18 C17 N2 -5.7(2)
C3 N2 C17 C22 -93.91(15)
Co1 N2 C17 C22 90.60(14)
C3 N2 C17 C18 88.98(16)
Co1 N2 C17 C18 -86.51(14)
C30 C31 C32 C36 158.51(11)
C30 C31 C32 C33 32.93(15)
C34 C33 C32 C31 -63.10(14)
Co1 C33 C32 C31 0.72(13)
C34 C33 C32 C36 171.45(12)
Co1 C33 C32 C36 -124.73(11)
C9 C10 C14 C16 62.47(17)
C5 C10 C14 C16 -118.21(14)
C9 C10 C14 C15 -60.06(16)
C5 C10 C14 C15 119.27(14)
C9 C10 C5 C6 0.97(19)
C14 C10 C5 C6 -178.36(12)
C9 C10 C5 N1 -179.58(12)
C14 C10 C5 N1 1.09(19)
C2 N1 C5 C10 86.15(16)
Co1 N1 C5 C10 -97.65(14)
C2 N1 C5 C6 -94.38(15)
Co1 N1 C5 C6 81.82(14)
C32 C33 C34 C29 39.93(16)
Co1 C33 C34 C29 -63.03(10)
C32 C33 C34 Co1 102.96(10)
C7 C8 C9 C10 0.0(2)
C5 C10 C9 C8 -0.5(2)
C14 C10 C9 C8 178.87(13)
C10 C5 C6 C7 -1.0(2)
N1 C5 C6 C7 179.54(12)
C10 C5 C6 C11 -178.67(13)
N1 C5 C6 C11 1.86(19)
C5 N1 C2 C3 172.27(11)
Co1 N1 C2 C3 -4.30(15)
C5 N1 C2 C1 -8.2(2)
Co1 N1 C2 C1 175.24(11)
N2 C3 C2 N1 2.57(17)
C4 C3 C2 N1 -177.13(12)
N2 C3 C2 C1 -176.97(12)
C4 C3 C2 C1 3.3(2)
C31 C32 C36 C38 172.50(13)
C33 C32 C36 C38 -65.81(17)
C31 C32 C36 C37 50.46(17)
C33 C32 C36 C37 172.15(13)
C9 C8 C7 C6 -0.1(2)
C5 C6 C7 C8 0.5(2)
C11 C6 C7 C8 178.21(14)
C33 C34 C29 C30 14.16(17)
Co1 C34 C29 C30 -55.02(10)
C33 C34 C29 C35 -172.48(12)
Co1 C34 C29 C35 118.34(13)
C33 C34 C29 Co1 69.19(10)
C19 C18 C23 C24 -49.51(19)
C17 C18 C23 C24 132.38(15)
C19 C18 C23 C25 73.12(18)
C17 C18 C23 C25 -104.99(16)
C7 C6 C11 C13 -89.71(18)
C5 C6 C11 C13 87.91(18)
C7 C6 C11 C12 35.0(2)
C5 C6 C11 C12 -147.39(14)
C17 C22 C21 C20 1.5(2)
C26 C22 C21 C20 -179.31(13)
C34 C29 C30 C31 -46.47(17)
C35 C29 C30 C31 140.34(14)
Co1 C29 C30 C31 -100.85(12)
C34 C29 C30 Co1 54.39(10)
C35 C29 C30 Co1 -118.80(13)
C32 C31 C30 C29 19.74(17)
C32 C31 C30 Co1 -57.05(13)
C17 C18 C19 C20 1.3(2)
C23 C18 C19 C20 -176.84(14)
C18 C19 C20 C21 -0.4(2)
C22 C21 C20 C19 -1.1(2)
